data_7027907
loop_
_publ_author_name
'Filippou, Alexander C.'
'Winter, Johannes G.'
'Kociok-K\"ohn, Gabriele'
'Hinz, Isolde'

_publ_contact_author
;
    Alexander C. Filippou
    Institut f\"ur Anorganische und Allgemeine Chemie der
    Humboldt Universit\"at zu Berlin
    Hessische Strasse 1-2
    10115 Berlin
    Bundesrepublik Deutschland
;
_publ_section_title
;
 Dimetallagermanes of molybdenum and tungsten: synthesis, structure and
 reactions&#x200A;
;
_journal_issue 12
_journal_name_full 'Journal of the Chemical Society, Dalton Transactions'
_journal_page_first 2029
_journal_paper_doi 10.1039/a801380b
_journal_year 1998
_chemical_formula_moiety 'C16 H10 Cl2 Ge Mo2 O6'
_chemical_formula_structural '((C5 H5) Mo (C O)3)2 Ge Cl2'
_chemical_formula_sum 'C16 H10 Cl2 Ge Mo2 O6'
_chemical_formula_weight 633.63
_chemical_name_systematic
; 
 ? 
;
_space_group_IT_number 61
_symmetry_cell_setting orthorhombic
_symmetry_space_group_name_Hall '-P 2ac 2ab'
_symmetry_space_group_name_H-M 'P b c a'
_atom_sites_solution_hydrogens geom
_atom_sites_solution_primary direct
_atom_sites_solution_secondary difmap
_audit_creation_method SHELXL
_cell_angle_alpha 90.00
_cell_angle_beta 90.00
_cell_angle_gamma 90.00
_cell_formula_units_Z 8
_cell_length_a 11.295(2)
_cell_length_b 14.832(3)
_cell_length_c 23.680(6)
_cell_measurement_reflns_used 2000
_cell_measurement_temperature 200(2)
_cell_measurement_theta_max 26.3
_cell_measurement_theta_min 2.4
_cell_volume 3967.0(15)
_computing_cell_refinement 'IPDS (STOE, 1996)'
_computing_data_collection 'IPDS (STOE, 1996)'
_computing_data_reduction 'IPDS (Software 2.65, 1996)'
_computing_molecular_graphics
;
 L.Zsolnai, H.Pritzkow, ZORTEP, ORTEP program for PC,Universit\"at 
 Heidelberg 1994
;
_computing_publication_material 'SHELXL-93 (Sheldrick, 1993)'
_computing_structure_refinement 'SHELXL-93 (Sheldrick, 1993)'
_computing_structure_solution 'SHELXS-86 (Sheldrick, 1990)'
_diffrn_ambient_temperature 200(2)
_diffrn_measurement_device 'Stoe IPDS'
_diffrn_measurement_method \f-rotation
_diffrn_radiation_monochromator graphite
_diffrn_radiation_source 'fine-focus sealed tube'
_diffrn_radiation_type MoK\a
_diffrn_radiation_wavelength 0.71073
_diffrn_reflns_av_R_equivalents 0.0793
_diffrn_reflns_av_sigmaI/netI 0.0537
_diffrn_reflns_limit_h_max 13
_diffrn_reflns_limit_h_min 0
_diffrn_reflns_limit_k_max 18
_diffrn_reflns_limit_k_min 0
_diffrn_reflns_limit_l_max 29
_diffrn_reflns_limit_l_min 0
_diffrn_reflns_number 28391
_diffrn_reflns_theta_max 26.25
_diffrn_reflns_theta_min 2.42
_diffrn_standards_number 200
_exptl_absorpt_coefficient_mu 2.892
_exptl_absorpt_correction_type none
_exptl_crystal_colour yellow
_exptl_crystal_density_diffrn 2.122
_exptl_crystal_description 'irregular shape'
_exptl_crystal_F_000 2432
_exptl_crystal_size_max 0.53
_exptl_crystal_size_mid 0.34
_exptl_crystal_size_min 0.30
_refine_diff_density_max 0.706
_refine_diff_density_min -0.720
_refine_diff_density_rms 0.128
_refine_ls_extinction_coef 0.00154(13)
_refine_ls_extinction_expression Fc^*^=kFc[1+0.001xFc^2^\l^3^/sin(2\q)]^-1/4^
_refine_ls_extinction_method SHELXL
_refine_ls_goodness_of_fit_all 0.939
_refine_ls_goodness_of_fit_obs 1.023
_refine_ls_hydrogen_treatment noref
_refine_ls_matrix_type full
_refine_ls_number_parameters 245
_refine_ls_number_reflns 3942
_refine_ls_number_restraints 0
_refine_ls_restrained_S_all 1.235
_refine_ls_restrained_S_obs 1.023
_refine_ls_R_factor_all 0.0532
_refine_ls_R_factor_obs 0.0367
_refine_ls_shift/esd_max 0.000
_refine_ls_shift/esd_mean 0.000
_refine_ls_structure_factor_coef Fsqd
_refine_ls_weighting_details 'w=1/[\s^2^(Fo^2^)+(0.0520P)^2^+0.0000P] where P=(Fo^2^+2Fc^2^)/3'
_refine_ls_weighting_scheme calc
_refine_ls_wR_factor_all 0.1188
_refine_ls_wR_factor_obs 0.0855
_reflns_number_observed 3042
_reflns_number_total 3968
_reflns_observed_criterion >2sigma(I)
_cod_data_source_file B801380sup1.cif
_cod_data_source_block hansi16
_cod_depositor_comments
;
The following automatic conversions were performed:

'_refine_ls_weighting_scheme' value 'calc
w=1/[\s^2^(Fo^2^)+(0.0520P)^2^+0.0000P] where P=(Fo^2^+2Fc^2^)/3' was
changed to 'calc'. New tag '_refine_ls_weighting_details' was
created. The value of the new tag was set to
'w=1/[\s^2^(Fo^2^)+(0.0520P)^2^+0.0000P] where P=(Fo^2^+2Fc^2^)/3'.

Automatic conversion script
Id: cif_fix_values 3143 2015-03-26 13:38:13Z robertas 
;
_cod_original_cell_volume 3967.1(14)
_cod_database_code 7027907

loop_
_symmetry_equiv_pos_as_xyz
'x, y, z'
'-x+1/2, -y, z+1/2'
'-x, y+1/2, -z+1/2'
'x+1/2, -y+1/2, -z'
'-x, -y, -z'
'x-1/2, y, -z-1/2'
'x, -y-1/2, z-1/2'
'-x-1/2, y-1/2, z'

loop_
_atom_site_aniso_label
_atom_site_aniso_U_11
_atom_site_aniso_U_22
_atom_site_aniso_U_33
_atom_site_aniso_U_23
_atom_site_aniso_U_13
_atom_site_aniso_U_12
Mo1 0.0241(2) 0.0268(2) 0.0307(2) 0.00071(15) 0.00044(14) 0.00066(14)
C1 0.038(3) 0.126(6) 0.036(3) 0.016(3) 0.012(2) -0.016(3)
C2 0.030(3) 0.046(3) 0.099(5) 0.030(3) 0.006(3) -0.011(2)
C3 0.028(2) 0.043(3) 0.066(3) -0.001(2) -0.005(2) -0.009(2)
C4 0.023(2) 0.046(3) 0.064(3) 0.004(2) -0.006(2) 0.003(2)
C5 0.028(3) 0.063(4) 0.068(4) -0.015(3) 0.015(2) 0.005(2)
C6 0.031(2) 0.044(3) 0.048(3) -0.002(2) -0.007(2) 0.003(2)
O1 0.057(2) 0.038(2) 0.080(3) 0.020(2) -0.011(2) -0.008(2)
C7 0.040(2) 0.023(2) 0.035(2) 0.003(2) 0.006(2) 0.003(2)
O2 0.043(2) 0.037(2) 0.040(2) -0.0037(14) -0.0043(15) -0.0033(15)
C8 0.035(2) 0.040(3) 0.038(3) 0.000(2) -0.004(2) -0.002(2)
O3 0.051(2) 0.064(2) 0.035(2) -0.002(2) 0.003(2) -0.004(2)
Ge 0.0276(2) 0.0255(2) 0.0293(3) 0.0011(2) 0.0007(2) -0.0005(2)
Cl1 0.0411(7) 0.0503(7) 0.0434(7) 0.0175(5) 0.0036(5) -0.0071(5)
Cl2 0.0595(8) 0.0349(6) 0.0462(7) -0.0088(5) -0.0118(6) -0.0038(5)
Mo2 0.0260(2) 0.0275(2) 0.0301(2) 0.00288(14) 0.00334(14) 0.00482(14)
C9 0.048(3) 0.030(3) 0.097(5) -0.001(3) 0.009(3) 0.009(2)
C10 0.074(4) 0.040(3) 0.058(4) 0.020(3) 0.022(3) 0.031(3)
C11 0.043(3) 0.048(3) 0.060(3) 0.002(3) 0.001(2) 0.027(2)
C12 0.051(3) 0.046(3) 0.047(3) 0.005(2) 0.022(2) 0.022(2)
C13 0.069(4) 0.043(3) 0.045(3) -0.015(2) -0.008(3) 0.028(3)
C14 0.029(2) 0.037(3) 0.039(3) 0.000(2) -0.003(2) 0.007(2)
O4 0.048(2) 0.065(3) 0.036(2) -0.007(2) 0.000(2) 0.012(2)
C15 0.034(3) 0.041(3) 0.055(3) 0.009(2) 0.000(2) 0.007(2)
O5 0.045(2) 0.055(2) 0.098(3) -0.003(2) -0.010(2) -0.014(2)
C16 0.031(2) 0.037(3) 0.042(3) -0.005(2) 0.006(2) -0.002(2)
O6 0.046(2) 0.043(2) 0.058(2) 0.021(2) -0.001(2) -0.001(2)

loop_
_atom_site_label
_atom_site_type_symbol
_atom_site_fract_x
_atom_site_fract_y
_atom_site_fract_z
_atom_site_U_iso_or_equiv
_atom_site_thermal_displace_type
_atom_site_occupancy
_atom_site_calc_flag
_atom_site_refinement_flags
Mo1 Mo 0.16737(3) 0.04957(2) 0.135114(15) 0.02723(13) Uani 1 d .
C1 C 0.3115(5) 0.0804(5) 0.0671(2) 0.067(2) Uani 1 d .
H1 H 0.2927(5) 0.0830(5) 0.0289(2) 0.080 Uiso 1 calc R
C2 C 0.3115(5) 0.1542(4) 0.1058(3) 0.058(2) Uani 1 d .
H2 H 0.2917(5) 0.2136(4) 0.0975(3) 0.080 Uiso 1 calc R
C3 C 0.3465(4) 0.1215(3) 0.1582(2) 0.0456(12) Uani 1 d .
H3 H 0.3546(4) 0.1553(3) 0.1911(2) 0.080 Uiso 1 calc R
C4 C 0.3672(4) 0.0290(4) 0.1531(2) 0.0445(12) Uani 1 d .
H4 H 0.3917(4) -0.0092(4) 0.1820(2) 0.080 Uiso 1 calc R
C5 C 0.3453(4) 0.0031(4) 0.0974(2) 0.0530(14) Uani 1 d .
H5 H 0.3519(4) -0.0549(4) 0.0829(2) 0.080 Uiso 1 calc R
C6 C 0.1357(4) -0.0750(3) 0.1637(2) 0.0409(11) Uani 1 d .
O1 O 0.1183(3) -0.1458(2) 0.1804(2) 0.0581(10) Uani 1 d .
C7 C 0.0373(4) 0.0081(3) 0.0846(2) 0.0329(9) Uani 1 d .
O2 O -0.0376(3) -0.0189(2) 0.05650(13) 0.0399(7) Uani 1 d .
C8 C 0.0987(4) 0.0732(3) 0.2105(2) 0.0376(10) Uani 1 d .
O3 O 0.0666(3) 0.0843(2) 0.25587(14) 0.0500(8) Uani 1 d .
Ge Ge 0.01631(4) 0.18590(3) 0.12099(2) 0.02744(14) Uani 1 d .
Cl1 Cl 0.08154(10) 0.26729(9) 0.04617(5) 0.0449(3) Uani 1 d .
Cl2 Cl 0.07165(12) 0.28788(8) 0.18674(5) 0.0469(3) Uani 1 d .
Mo2 Mo -0.21806(3) 0.18920(2) 0.11359(2) 0.02788(13) Uani 1 d .
C9 C -0.1956(5) 0.3430(3) 0.1322(3) 0.058(2) Uani 1 d .
H9 H -0.1217(5) 0.3703(3) 0.1297(3) 0.080 Uiso 1 calc R
C10 C -0.2792(5) 0.3355(3) 0.0882(2) 0.057(2) Uani 1 d .
H10 H -0.2706(5) 0.3580(3) 0.0518(2) 0.080 Uiso 1 calc R
C11 C -0.3768(5) 0.2885(4) 0.1087(2) 0.0506(13) Uani 1 d .
H11 H -0.4438(5) 0.2729(4) 0.0881(2) 0.080 Uiso 1 calc R
C12 C -0.3568(5) 0.2685(3) 0.1659(2) 0.0480(13) Uani 1 d .
H12 H -0.4087(5) 0.2386(3) 0.1900(2) 0.080 Uiso 1 calc R
C13 C -0.2437(5) 0.3021(3) 0.1802(2) 0.0528(14) Uani 1 d .
H13 H -0.2075(5) 0.2977(3) 0.2154(2) 0.080 Uiso 1 calc R
C14 C -0.1614(4) 0.1641(3) 0.0356(2) 0.0351(10) Uani 1 d .
O4 O -0.1379(3) 0.1531(2) -0.01105(14) 0.0501(9) Uani 1 d .
C15 C -0.3255(4) 0.0916(3) 0.0860(2) 0.0434(12) Uani 1 d .
O5 O -0.3856(3) 0.0359(3) 0.0688(2) 0.0661(11) Uani 1 d .
C16 C -0.1813(4) 0.0874(3) 0.1662(2) 0.0364(10) Uani 1 d .
O6 O -0.1671(3) 0.0286(2) 0.1967(2) 0.0489(9) Uani 1 d .

loop_
_atom_type_symbol
_atom_type_description
_atom_type_scat_dispersion_real
_atom_type_scat_dispersion_imag
_atom_type_scat_source
C C 0.0033 0.0016 'International Tables Vol C Tables 4.2.6.8 and 6.1.1.4'
H H 0.0000 0.0000 'International Tables Vol C Tables 4.2.6.8 and 6.1.1.4'
Cl Cl 0.1484 0.1585 'International Tables Vol C Tables 4.2.6.8 and 6.1.1.4'
O O 0.0106 0.0060 'International Tables Vol C Tables 4.2.6.8 and 6.1.1.4'
Ge Ge 0.0810 1.8010 'International Tables Vol C Tables 4.2.6.8 and 6.1.1.4'
Mo Mo -1.8250 0.6880 'International Tables Vol C Tables 4.2.6.8 and 6.1.1.4'

loop_
_geom_angle_atom_site_label_1
_geom_angle_atom_site_label_2
_geom_angle_atom_site_label_3
_geom_angle
C8 Mo1 C7 107.9(2)
C8 Mo1 C6 77.8(2)
C7 Mo1 C6 77.6(2)
C8 Mo1 C5 138.1(2)
C7 Mo1 C5 108.6(2)
C6 Mo1 C5 90.6(2)
C8 Mo1 C4 103.8(2)
C7 Mo1 C4 142.0(2)
C6 Mo1 C4 89.5(2)
C5 Mo1 C4 35.2(2)
C8 Mo1 C1 149.4(2)
C7 Mo1 C1 99.3(2)
C6 Mo1 C1 122.6(2)
C5 Mo1 C1 35.2(2)
C4 Mo1 C1 58.2(2)
C8 Mo1 C3 92.7(2)
C7 Mo1 C3 156.1(2)
C6 Mo1 C3 119.6(2)
C5 Mo1 C3 58.4(2)
C4 Mo1 C3 34.8(2)
C1 Mo1 C3 58.1(2)
C8 Mo1 C2 114.8(2)
C7 Mo1 C2 122.5(2)
C6 Mo1 C2 146.4(2)
C5 Mo1 C2 58.7(2)
C4 Mo1 C2 57.8(2)
C1 Mo1 C2 35.5(2)
C3 Mo1 C2 34.4(2)
C8 Mo1 Ge 74.23(13)
C7 Mo1 Ge 71.75(12)
C6 Mo1 Ge 128.93(13)
C5 Mo1 Ge 137.4(2)
C4 Mo1 Ge 138.27(13)
C1 Mo1 Ge 102.2(2)
C3 Mo1 Ge 103.64(13)
C2 Mo1 Ge 84.58(14)
C5 C1 C2 107.4(5)
C5 C1 Mo1 71.2(3)
C2 C1 Mo1 73.0(3)
C3 C2 C1 107.8(5)
C3 C2 Mo1 72.7(3)
C1 C2 Mo1 71.6(3)
C2 C3 C4 108.3(5)
C2 C3 Mo1 72.9(3)
C4 C3 Mo1 71.3(3)
C5 C4 C3 108.8(5)
C5 C4 Mo1 71.9(3)
C3 C4 Mo1 73.9(3)
C4 C5 C1 107.8(5)
C4 C5 Mo1 72.9(3)
C1 C5 Mo1 73.6(3)
O1 C6 Mo1 179.3(4)
O2 C7 Mo1 177.4(4)
O3 C8 Mo1 174.9(4)
Cl2 Ge Cl1 95.29(5)
Cl2 Ge Mo2 108.01(4)
Cl1 Ge Mo2 105.24(4)
Cl2 Ge Mo1 104.13(4)
Cl1 Ge Mo1 107.09(4)
Mo2 Ge Mo1 131.34(2)
C14 Mo2 C15 75.9(2)
C14 Mo2 C16 111.7(2)
C15 Mo2 C16 77.4(2)
C14 Mo2 C13 143.8(2)
C15 Mo2 C13 132.0(2)
C16 Mo2 C13 98.5(2)
C14 Mo2 C12 143.9(2)
C15 Mo2 C12 97.5(2)
C16 Mo2 C12 101.0(2)
C13 Mo2 C12 35.5(2)
C14 Mo2 C11 108.7(2)
C15 Mo2 C11 88.5(2)
C16 Mo2 C11 132.0(2)
C13 Mo2 C11 58.6(2)
C12 Mo2 C11 35.2(2)
C14 Mo2 C9 108.8(2)
C15 Mo2 C9 146.5(2)
C16 Mo2 C9 126.6(2)
C13 Mo2 C9 35.0(2)
C12 Mo2 C9 58.5(2)
C11 Mo2 C9 58.3(2)
C14 Mo2 C10 91.7(2)
C15 Mo2 C10 113.9(2)
C16 Mo2 C10 156.2(2)
C13 Mo2 C10 58.1(2)
C12 Mo2 C10 58.0(2)
C11 Mo2 C10 34.6(2)
C9 Mo2 C10 35.0(2)
C14 Mo2 Ge 74.75(12)
C15 Mo2 Ge 127.88(13)
C16 Mo2 Ge 74.81(12)
C13 Mo2 Ge 95.34(15)
C12 Mo2 Ge 130.43(15)
C11 Mo2 Ge 141.7(2)
C9 Mo2 Ge 84.11(15)
C10 Mo2 Ge 109.1(2)
C13 C9 C10 107.8(5)
C13 C9 Mo2 71.8(3)
C10 C9 Mo2 73.2(3)
C11 C10 C9 108.2(5)
C11 C10 Mo2 71.4(3)
C9 C10 Mo2 71.8(3)
C10 C11 C12 108.3(5)
C10 C11 Mo2 74.0(3)
C12 C11 Mo2 72.2(3)
C11 C12 C13 107.6(5)
C11 C12 Mo2 72.6(3)
C13 C12 Mo2 72.3(3)
C9 C13 C12 108.0(5)
C9 C13 Mo2 73.3(3)
C12 C13 Mo2 72.3(3)
O4 C14 Mo2 173.9(4)
O5 C15 Mo2 178.1(5)
O6 C16 Mo2 176.1(4)

loop_
_geom_bond_atom_site_label_1
_geom_bond_atom_site_label_2
_geom_bond_distance
Mo1 C8 1.978(5)
Mo1 C7 1.991(5)
Mo1 C6 2.000(5)
Mo1 C5 2.305(5)
Mo1 C4 2.318(4)
Mo1 C1 2.335(5)
Mo1 C3 2.351(4)
Mo1 C2 2.354(5)
Mo1 Ge 2.6668(6)
C1 C5 1.404(9)
C1 C2 1.428(9)
C2 C3 1.390(8)
C3 C4 1.397(7)
C4 C5 1.396(8)
C6 O1 1.139(6)
C7 O2 1.149(5)
C8 O3 1.145(6)
Ge Cl2 2.2589(12)
Ge Cl1 2.2669(12)
Ge Mo2 2.6536(7)
Mo2 C14 1.989(5)
Mo2 C15 1.998(5)
Mo2 C16 2.000(5)
Mo2 C13 2.318(5)
Mo2 C12 2.318(4)
Mo2 C11 2.323(5)
Mo2 C9 2.337(5)
Mo2 C10 2.355(5)
C9 C13 1.398(8)
C9 C10 1.410(8)
C10 C11 1.391(8)
C11 C12 1.404(7)
C12 C13 1.412(8)
C14 O4 1.149(5)
C15 O5 1.145(6)
C16 O6 1.144(5)
